data_4022643
loop_
_publ_author_name
'Jonathan Clayden'
'Lo\"ic Lemi\`egre'
'Madeleine Helliwell'

_publ_contact_author_address
; 
Department of Chemistry 
University of Manchester 
Manchester M13 9PL 
England  UK 
;
_publ_contact_author_email jrtest@spec.ch.man.ac.uk
_publ_contact_author_fax 44(161)275-4734
_publ_contact_author_name 'Raftery, James'
_publ_contact_author_phone 44(161)275-4700
_publ_section_title
;
 Synthesis and Stacked Conformations of Symmetrical and Unsymmetrical
 Oligo-ureas of Metaphenylenediamine
;
_journal_name_full 'Journal of Organic Chemistry'
_journal_page_first 2302
_journal_page_last 2308
_journal_paper_doi 10.1021/jo061989w
_journal_volume 72
_journal_year 2007
_chemical_formula_sum 'C30 H38 N4 O2'
_chemical_formula_weight 486.64
_chemical_name_systematic
; 
 ? 
;
_space_group_IT_number 15
_symmetry_cell_setting monoclinic
_symmetry_space_group_name_Hall '-C 2yc'
_symmetry_space_group_name_H-M 'C 1 2/c 1'
_atom_sites_solution_hydrogens geom
_atom_sites_solution_primary direct
_atom_sites_solution_secondary difmap
_audit_creation_method SHELXL-97
_cell_angle_alpha 90.00
_cell_angle_beta 95.709(2)
_cell_angle_gamma 90.00
_cell_formula_units_Z 4
_cell_length_a 13.3864(19)
_cell_length_b 8.7037(13)
_cell_length_c 23.480(3)
_cell_measurement_reflns_used input
_cell_measurement_temperature 100(2)
_cell_measurement_theta_max 28.176
_cell_measurement_theta_min 2.7895
_cell_volume 2722.2(7)
_computing_cell_refinement 'Bruker SMART'
_computing_data_collection 'Bruker SMART'
_computing_data_reduction 'Bruker SAINT'
_computing_molecular_graphics 'Bruker SHELXTL'
_computing_publication_material 'Bruker SHELXTL'
_computing_structure_refinement 'SHELXL-97 (Sheldrick, 1997)'
_computing_structure_solution 'SHELXS-97 (Sheldrick, 1990)'
_diffrn_ambient_temperature 100(2)
_diffrn_measured_fraction_theta_full 0.951
_diffrn_measured_fraction_theta_max 0.951
_diffrn_measurement_device_type 'CCD area detector'
_diffrn_measurement_method 'phi and omega scans'
_diffrn_radiation_monochromator graphite
_diffrn_radiation_source 'fine-focus sealed tube'
_diffrn_radiation_type MoK\a
_diffrn_radiation_wavelength 0.71073
_diffrn_reflns_av_R_equivalents 0.0559
_diffrn_reflns_av_sigmaI/netI 0.0504
_diffrn_reflns_limit_h_max 17
_diffrn_reflns_limit_h_min -17
_diffrn_reflns_limit_k_max 11
_diffrn_reflns_limit_k_min -11
_diffrn_reflns_limit_l_max 30
_diffrn_reflns_limit_l_min -29
_diffrn_reflns_number 11294
_diffrn_reflns_theta_full 28.33
_diffrn_reflns_theta_max 28.33
_diffrn_reflns_theta_min 1.74
_exptl_absorpt_coefficient_mu 0.075
_exptl_absorpt_correction_T_max 0.9851
_exptl_absorpt_correction_T_min 0.9778
_exptl_absorpt_correction_type none
_exptl_crystal_colour white
_exptl_crystal_density_diffrn 1.187
_exptl_crystal_density_meas 0
_exptl_crystal_density_method 'not measured'
_exptl_crystal_description plate
_exptl_crystal_F_000 1048
_exptl_crystal_size_max 0.30
_exptl_crystal_size_mid 0.20
_exptl_crystal_size_min 0.20
_refine_diff_density_max 0.270
_refine_diff_density_min -0.218
_refine_diff_density_rms 0.043
_refine_ls_extinction_method none
_refine_ls_goodness_of_fit_ref 0.974
_refine_ls_hydrogen_treatment mixed
_refine_ls_matrix_type full
_refine_ls_number_parameters 168
_refine_ls_number_reflns 3243
_refine_ls_number_restraints 0
_refine_ls_restrained_S_all 0.974
_refine_ls_R_factor_all 0.0590
_refine_ls_R_factor_gt 0.0426
_refine_ls_shift/su_max 0.001
_refine_ls_shift/su_mean 0.000
_refine_ls_structure_factor_coef Fsqd
_refine_ls_weighting_details 'calc w=1/[\s^2^(Fo^2^)+(0.0581P)^2^+0.0000P] where P=(Fo^2^+2Fc^2^)/3'
_refine_ls_weighting_scheme calc
_refine_ls_wR_factor_gt 0.1003
_refine_ls_wR_factor_ref 0.1056
_reflns_number_gt 2438
_reflns_number_total 3243
_reflns_threshold_expression >2sigma(I)
_cod_data_source_file jo061989wsi20060927_091008.cif
_cod_data_source_block s2036m
_cod_depositor_comments
;
The following automatic conversions were performed:
'_symmetry_cell_setting' value 'Monoclinic' changed to 'monoclinic'
according to '/home/saulius/struct/CIF-dictionaries/cif_core.dic'
dictionary named 'cif_core.dic' version 2.4.1 from 2010-06-29.

Automatic conversion script
Id: cif_fix_enum 1527 2010-12-29 10:47:43Z saulius 
;
_cod_original_sg_symbol_H-M 'C 2/c'
_cod_database_code 4022643

loop_
_symmetry_equiv_pos_as_xyz
'x, y, z'
'-x, y, -z+1/2'
'x+1/2, y+1/2, z'
'-x+1/2, y+1/2, -z+1/2'
'-x, -y, -z'
'x, -y, z-1/2'
'-x+1/2, -y+1/2, -z'
'x+1/2, -y+1/2, z-1/2'

loop_
_atom_site_label
_atom_site_type_symbol
_atom_site_fract_x
_atom_site_fract_y
_atom_site_fract_z
_atom_site_U_iso_or_equiv
_atom_site_adp_type
_atom_site_occupancy
_atom_site_symmetry_multiplicity
_atom_site_calc_flag
_atom_site_refinement_flags
C1 C 0.97547(9) -0.01404(14) 0.60430(5) 0.0189(3) Uani 1 1 d .
C2 C 1.04503(10) -0.13349(14) 0.60639(5) 0.0235(3) Uani 1 1 d .
H2 H 1.0223 -0.2369 0.6054 0.028 Uiso 1 1 calc R
C3 C 1.14661(10) -0.10315(16) 0.60986(5) 0.0268(3) Uani 1 1 d .
H3 H 1.1937 -0.1850 0.6109 0.032 Uiso 1 1 calc R
C4 C 1.17912(10) 0.04773(16) 0.61184(5) 0.0262(3) Uani 1 1 d .
H4 H 1.2489 0.0698 0.6147 0.031 Uiso 1 1 calc R
C5 C 1.11026(9) 0.16685(15) 0.60966(5) 0.0222(3) Uani 1 1 d .
H5 H 1.1338 0.2699 0.6113 0.027 Uiso 1 1 calc R
C6 C 1.00697(9) 0.13886(14) 0.60516(5) 0.0183(3) Uani 1 1 d .
C7 C 0.93554(9) 0.27492(14) 0.59956(5) 0.0209(3) Uani 1 1 d .
H7 H 0.8653 0.2346 0.5976 0.025 Uiso 1 1 calc R
C8 C 0.94674(11) 0.36456(16) 0.54449(6) 0.0327(3) Uani 1 1 d .
H8A H 1.0142 0.4092 0.5463 0.049 Uiso 1 1 calc R
H8B H 0.8966 0.4469 0.5403 0.049 Uiso 1 1 calc R
H8C H 0.9366 0.2950 0.5116 0.049 Uiso 1 1 calc R
C9 C 0.95211(10) 0.38179(15) 0.65117(6) 0.0289(3) Uani 1 1 d .
H9A H 0.9409 0.3250 0.6860 0.043 Uiso 1 1 calc R
H9B H 0.9050 0.4680 0.6463 0.043 Uiso 1 1 calc R
H9C H 1.0211 0.4210 0.6543 0.043 Uiso 1 1 calc R
C10 C 0.82919(11) -0.08779(17) 0.53898(6) 0.0328(3) Uani 1 1 d .
H10A H 0.7648 -0.1410 0.5394 0.049 Uiso 1 1 calc R
H10B H 0.8761 -0.1533 0.5206 0.049 Uiso 1 1 calc R
H10C H 0.8191 0.0086 0.5176 0.049 Uiso 1 1 calc R
C11 C 0.80347(9) -0.00428(13) 0.63436(5) 0.0196(3) Uani 1 1 d .
C12 C 0.77136(10) 0.09179(16) 0.72729(6) 0.0274(3) Uani 1 1 d .
H12A H 0.7308 0.1708 0.7062 0.041 Uiso 1 1 calc R
H12B H 0.8091 0.1381 0.7609 0.041 Uiso 1 1 calc R
H12C H 0.7272 0.0111 0.7397 0.041 Uiso 1 1 calc R
C13 C 0.92285(8) -0.06045(14) 0.71902(5) 0.0182(3) Uani 1 1 d .
C14 C 0.92254(9) -0.22011(14) 0.71930(5) 0.0209(3) Uani 1 1 d .
H14 H 0.8694 -0.2748 0.6985 0.025 Uiso 1 1 calc R
C15 C 1.0000 -0.2993(2) 0.7500 0.0224(4) Uani 1 2 d S
H15 H 1.0000 -0.4084 0.7500 0.027 Uiso 1 2 calc SR
C16 C 1.0000 0.01846(19) 0.7500 0.0185(4) Uani 1 2 d S
H16 H 1.0000 0.1276 0.7500 0.022 Uiso 1 2 calc SR
N1 N 0.87043(8) -0.05441(11) 0.59776(4) 0.0207(2) Uani 1 1 d .
N2 N 0.84149(7) 0.02498(11) 0.69018(4) 0.0201(2) Uani 1 1 d .
O1 O 0.71407(6) 0.01568(10) 0.61845(4) 0.0253(2) Uani 1 1 d .

loop_
_atom_site_aniso_label
_atom_site_aniso_U_11
_atom_site_aniso_U_22
_atom_site_aniso_U_33
_atom_site_aniso_U_23
_atom_site_aniso_U_13
_atom_site_aniso_U_12
C1 0.0192(6) 0.0221(6) 0.0156(6) -0.0005(5) 0.0034(4) -0.0004(5)
C2 0.0296(7) 0.0204(6) 0.0213(6) 0.0014(5) 0.0066(5) 0.0035(5)
C3 0.0272(7) 0.0304(7) 0.0235(7) 0.0033(6) 0.0056(5) 0.0124(6)
C4 0.0168(6) 0.0372(8) 0.0250(7) 0.0018(6) 0.0036(5) 0.0034(6)
C5 0.0200(7) 0.0247(7) 0.0222(6) 0.0000(5) 0.0036(5) -0.0016(5)
C6 0.0184(6) 0.0210(6) 0.0157(6) 0.0006(5) 0.0034(4) 0.0020(5)
C7 0.0164(6) 0.0190(6) 0.0275(7) 0.0013(5) 0.0032(5) 0.0004(5)
C8 0.0344(8) 0.0308(8) 0.0335(8) 0.0089(6) 0.0061(6) 0.0067(6)
C9 0.0294(7) 0.0226(7) 0.0342(8) -0.0039(6) 0.0009(6) 0.0050(6)
C10 0.0309(8) 0.0425(8) 0.0245(7) -0.0094(6) 0.0011(6) -0.0088(7)
C11 0.0190(6) 0.0153(6) 0.0244(6) 0.0010(5) 0.0025(5) -0.0033(5)
C12 0.0247(7) 0.0332(7) 0.0252(7) -0.0016(6) 0.0067(5) 0.0068(6)
C13 0.0159(6) 0.0222(6) 0.0171(6) 0.0008(5) 0.0047(5) 0.0015(5)
C14 0.0203(6) 0.0223(6) 0.0206(6) -0.0015(5) 0.0044(5) -0.0049(5)
C15 0.0293(10) 0.0157(8) 0.0226(9) 0.000 0.0056(7) 0.000
C16 0.0197(9) 0.0161(8) 0.0203(8) 0.000 0.0058(7) 0.000
N1 0.0204(5) 0.0218(5) 0.0200(5) -0.0030(4) 0.0024(4) -0.0041(4)
N2 0.0170(5) 0.0225(5) 0.0211(5) -0.0013(4) 0.0035(4) 0.0026(4)
O1 0.0173(5) 0.0268(5) 0.0310(5) -0.0003(4) -0.0007(4) -0.0029(4)

loop_
_atom_type_symbol
_atom_type_description
_atom_type_scat_dispersion_real
_atom_type_scat_dispersion_imag
_atom_type_scat_source
C C 0.0033 0.0016 'International Tables Vol C Tables 4.2.6.8 and 6.1.1.4'
H H 0.0000 0.0000 'International Tables Vol C Tables 4.2.6.8 and 6.1.1.4'
N N 0.0061 0.0033 'International Tables Vol C Tables 4.2.6.8 and 6.1.1.4'
O O 0.0106 0.0060 'International Tables Vol C Tables 4.2.6.8 and 6.1.1.4'

loop_
_geom_angle_atom_site_label_1
_geom_angle_atom_site_label_2
_geom_angle_atom_site_label_3
_geom_angle
_geom_angle_site_symmetry_1
C2 C1 C6 120.74(11) .
C2 C1 N1 117.58(11) .
C6 C1 N1 121.58(10) .
C3 C2 C1 120.70(12) .
C3 C2 H2 119.6 .
C1 C2 H2 119.6 .
C2 C3 C4 119.26(12) .
C2 C3 H3 120.4 .
C4 C3 H3 120.4 .
C3 C4 C5 120.24(12) .
C3 C4 H4 119.9 .
C5 C4 H4 119.9 .
C4 C5 C6 121.48(12) .
C4 C5 H5 119.3 .
C6 C5 H5 119.3 .
C1 C6 C5 117.55(11) .
C1 C6 C7 123.74(11) .
C5 C6 C7 118.69(11) .
C6 C7 C9 111.46(10) .
C6 C7 C8 110.90(10) .
C9 C7 C8 109.96(11) .
C6 C7 H7 108.1 .
C9 C7 H7 108.1 .
C8 C7 H7 108.1 .
C7 C8 H8A 109.5 .
C7 C8 H8B 109.5 .
H8A C8 H8B 109.5 .
C7 C8 H8C 109.5 .
H8A C8 H8C 109.5 .
H8B C8 H8C 109.5 .
C7 C9 H9A 109.5 .
C7 C9 H9B 109.5 .
H9A C9 H9B 109.5 .
C7 C9 H9C 109.5 .
H9A C9 H9C 109.5 .
H9B C9 H9C 109.5 .
N1 C10 H10A 109.5 .
N1 C10 H10B 109.5 .
H10A C10 H10B 109.5 .
N1 C10 H10C 109.5 .
H10A C10 H10C 109.5 .
H10B C10 H10C 109.5 .
O1 C11 N1 122.05(11) .
O1 C11 N2 121.17(11) .
N1 C11 N2 116.78(10) .
N2 C12 H12A 109.5 .
N2 C12 H12B 109.5 .
H12A C12 H12B 109.5 .
N2 C12 H12C 109.5 .
H12A C12 H12C 109.5 .
H12B C12 H12C 109.5 .
C16 C13 C14 119.73(12) .
C16 C13 N2 118.90(11) .
C14 C13 N2 121.26(11) .
C15 C14 C13 119.80(12) .
C15 C14 H14 120.1 .
C13 C14 H14 120.1 .
C14 C15 C14 120.39(16) 2_756
C14 C15 H15 119.8 2_756
C14 C15 H15 119.8 .
C13 C16 C13 120.54(16) 2_756
C13 C16 H16 119.7 2_756
C13 C16 H16 119.7 .
C11 N1 C1 123.09(10) .
C11 N1 C10 116.41(10) .
C1 N1 C10 114.89(10) .
C11 N2 C13 122.95(10) .
C11 N2 C12 116.14(10) .
C13 N2 C12 115.31(10) .

loop_
_geom_bond_atom_site_label_1
_geom_bond_atom_site_label_2
_geom_bond_distance
_geom_bond_site_symmetry_2
C1 C2 1.3932(17) .
C1 C6 1.3956(17) .
C1 N1 1.4426(15) .
C2 C3 1.3796(18) .
C2 H2 0.9500 .
C3 C4 1.3828(19) .
C3 H3 0.9500 .
C4 C5 1.3849(18) .
C4 H4 0.9500 .
C5 C6 1.3977(17) .
C5 H5 0.9500 .
C6 C7 1.5194(17) .
C7 C9 1.5262(18) .
C7 C8 1.5305(18) .
C7 H7 1.0000 .
C8 H8A 0.9800 .
C8 H8B 0.9800 .
C8 H8C 0.9800 .
C9 H9A 0.9800 .
C9 H9B 0.9800 .
C9 H9C 0.9800 .
C10 N1 1.4636(16) .
C10 H10A 0.9800 .
C10 H10B 0.9800 .
C10 H10C 0.9800 .
C11 O1 1.2302(14) .
C11 N1 1.3733(15) .
C11 N2 1.3816(16) .
C12 N2 1.4634(15) .
C12 H12A 0.9800 .
C12 H12B 0.9800 .
C12 H12C 0.9800 .
C13 C16 1.3848(14) .
C13 C14 1.3897(17) .
C13 N2 1.4321(15) .
C14 C15 1.3859(15) .
C14 H14 0.9500 .
C15 C14 1.3859(15) 2_756
C15 H15 0.9500 .
C16 C13 1.3848(14) 2_756
C16 H16 0.9500 .

loop_
_geom_torsion_atom_site_label_1
_geom_torsion_atom_site_label_2
_geom_torsion_atom_site_label_3
_geom_torsion_atom_site_label_4
_geom_torsion
_geom_torsion_site_symmetry_4
C6 C1 C2 C3 0.58(19) .
N1 C1 C2 C3 176.92(11) .
C1 C2 C3 C4 0.63(19) .
C2 C3 C4 C5 -0.76(19) .
C3 C4 C5 C6 -0.32(19) .
C2 C1 C6 C5 -1.60(17) .
N1 C1 C6 C5 -177.80(10) .
C2 C1 C6 C7 176.33(11) .
N1 C1 C6 C7 0.13(18) .
C4 C5 C6 C1 1.49(18) .
C4 C5 C6 C7 -176.56(11) .
C1 C6 C7 C9 121.94(13) .
C5 C6 C7 C9 -60.15(14) .
C1 C6 C7 C8 -115.19(13) .
C5 C6 C7 C8 62.73(15) .
C16 C13 C14 C15 -0.76(15) .
N2 C13 C14 C15 -176.77(9) .
C13 C14 C15 C14 0.37(8) 2_756
C14 C13 C16 C13 0.38(8) 2_756
N2 C13 C16 C13 176.49(11) 2_756
O1 C11 N1 C1 150.29(12) .
N2 C11 N1 C1 -28.88(16) .
O1 C11 N1 C10 -1.91(17) .
N2 C11 N1 C10 178.92(11) .
C2 C1 N1 C11 126.13(13) .
C6 C1 N1 C11 -57.55(16) .
C2 C1 N1 C10 -81.29(14) .
C6 C1 N1 C10 95.02(14) .
O1 C11 N2 C13 147.66(11) .
N1 C11 N2 C13 -33.16(16) .
O1 C11 N2 C12 -4.66(17) .
N1 C11 N2 C12 174.52(10) .
C16 C13 N2 C11 134.16(11) .
C14 C13 N2 C11 -49.79(16) .
C16 C13 N2 C12 -73.31(13) .
C14 C13 N2 C12 102.74(13) .
